data_2311197
loop_
_publ_author_name
'Akkurt, Mehmet'
'Jarrahpour, Aliasghar'
'Chermahini, Mehdi Mohammadi'
'Shiri, Pezhman'
'B\"uy\"ukg\"ung\"or, Orhan'

_publ_section_title
;
 (E)-N-(1,3-Benzodioxol-5-yl)-1-(4-{[1-(prop-2-en-1-yl)-1H-1,2,3-triazol-4-yl]meth-oxy}phen-yl)methanimine.
;
_journal_coeditor_code HB7140
_journal_issue 'Pt 10'
_journal_name_full 'Acta crystallographica. Section E, Structure reports online'
_journal_page_first o1576
_journal_paper_doi 10.1107/S1600536813025749
_journal_volume 69
_journal_year 2013
_chemical_formula_iupac 'C20 H18 N4 O3'
_chemical_formula_moiety 'C20 H18 N4 O3'
_chemical_formula_sum 'C20 H18 N4 O3'
_chemical_formula_weight 362.38
_chemical_name_systematic
(<i>E</i>)-<i>N</i>-(1,3-Benzodioxol-5-yl)-1-(4-{[1-(prop-2-en-1-yl)-1<i>H</i>-1,2,3-triazol-4-yl]methoxy}phenyl)methanimine
_space_group_IT_number 19
_space_group_name_Hall 'P 2ac 2ab'
_space_group_name_H-M_alt 'P 21 21 21'
_symmetry_cell_setting orthorhombic
_symmetry_space_group_name_Hall 'P 2ac 2ab'
_symmetry_space_group_name_H-M 'P 21 21 21'
_atom_sites_solution_hydrogens geom
_cell_angle_alpha 90
_cell_angle_beta 90
_cell_angle_gamma 90
_cell_formula_units_Z 4
_cell_length_a 5.1506(6)
_cell_length_b 15.334(2)
_cell_length_c 22.965(5)
_cell_measurement_reflns_used 11139
_cell_measurement_temperature 296(2)
_cell_measurement_theta_max 27.17
_cell_measurement_theta_min 1.33
_cell_volume 1813.8(5)
_computing_cell_refinement 'X-AREA (Stoe & Cie, 2002)'
_computing_data_collection 'X-AREA (Stoe & Cie, 2002)'
_computing_data_reduction 'X-RED32 (Stoe & Cie, 2002)'
_computing_molecular_graphics 'ORTEP-3 for Windows (Farrugia, 2012)'
_computing_publication_material 'WinGX (Farrugia, 2012) and PLATON (Spek, 2009)'
_computing_structure_refinement 'SHELXL97 (Sheldrick, 2008)'
_computing_structure_solution 'SHELXS97 (Sheldrick, 2008)'
_diffrn_ambient_temperature 296(2)
_diffrn_detector_area_resol_mean 6.67
_diffrn_measured_fraction_theta_full 0.998
_diffrn_measured_fraction_theta_max 0.999
_diffrn_measurement_device '2-circle goniometer'
_diffrn_measurement_device_type 'STOE IPDS 2'
_diffrn_measurement_method \w-scans
_diffrn_radiation_monochromator 'plane graphite'
_diffrn_radiation_type 'Mo K\a'
_diffrn_radiation_wavelength 0.71073
_diffrn_reflns_av_R_equivalents 0.0590
_diffrn_reflns_av_sigmaI/netI 0.0618
_diffrn_reflns_limit_h_max 6
_diffrn_reflns_limit_h_min -6
_diffrn_reflns_limit_k_max 19
_diffrn_reflns_limit_k_min -19
_diffrn_reflns_limit_l_max 26
_diffrn_reflns_limit_l_min -28
_diffrn_reflns_number 13771
_diffrn_reflns_reduction_process
;
;
_diffrn_reflns_theta_full 25.24
_diffrn_reflns_theta_max 26.50
_diffrn_reflns_theta_min 1.60
_exptl_absorpt_coefficient_mu 0.092
_exptl_absorpt_correction_T_max 0.9850
_exptl_absorpt_correction_T_min 0.9557
_exptl_absorpt_correction_type integration
_exptl_absorpt_process_details '(X-RED32; Stoe & Cie, 2002)'
_exptl_crystal_colour 'light brown'
_exptl_crystal_density_diffrn 1.327
_exptl_crystal_density_method 'Not Measured'
_exptl_crystal_description prism
_exptl_crystal_F_000 760
_exptl_crystal_size_max 0.69
_exptl_crystal_size_mid 0.39
_exptl_crystal_size_min 0.20
_refine_diff_density_max 0.164
_refine_diff_density_min -0.120
_refine_ls_extinction_method none
_refine_ls_goodness_of_fit_ref 0.903
_refine_ls_hydrogen_treatment constr
_refine_ls_matrix_type full
_refine_ls_number_parameters 245
_refine_ls_number_reflns 3770
_refine_ls_number_restraints 1
_refine_ls_restrained_S_all 0.907
_refine_ls_R_factor_all 0.0960
_refine_ls_R_factor_gt 0.0463
_refine_ls_shift/su_max 0.000
_refine_ls_shift/su_mean 0.000
_refine_ls_structure_factor_coef Fsqd
_refine_ls_weighting_details 'W=1/[\S^2^(FO^2^)+(0.0508P)^2^] WHERE P=(FO^2^+2FC^2^)/3'
_refine_ls_weighting_scheme calc
_refine_ls_wR_factor_gt 0.0883
_refine_ls_wR_factor_ref 0.1032
_reflns_number_gt 2125
_reflns_number_total 3770
_reflns_threshold_expression 'I > 2\s(I)'
_cod_data_source_file hb7140sup1.cif
_cod_data_source_block I
_cod_database_code 2311197

loop_
_symmetry_equiv_pos_site_id
_symmetry_equiv_pos_as_xyz
1 x,y,z
2 1/2-x,-y,1/2+z
3 1/2+x,1/2-y,-z
4 -x,1/2+y,1/2-z

loop_
_atom_site_aniso_label
_atom_site_aniso_U_11
_atom_site_aniso_U_22
_atom_site_aniso_U_33
_atom_site_aniso_U_12
_atom_site_aniso_U_13
_atom_site_aniso_U_23
O1 0.1206(19) 0.141(2) 0.0642(14) 0.042(2) -0.0067(14) 0.0042(15)
O2 0.124(2) 0.120(2) 0.0578(15) 0.017(2) 0.0055(14) 0.0026(12)
O3 0.1008(16) 0.0939(16) 0.0591(13) 0.0306(15) -0.0030(12) -0.0015(11)
N1 0.092(2) 0.080(2) 0.0608(17) 0.0018(17) -0.0005(16) 0.0038(14)
N2 0.0768(17) 0.112(2) 0.0619(16) -0.0184(17) 0.0002(13) 0.0072(15)
N3 0.0732(17) 0.107(2) 0.0612(17) -0.0200(17) 0.0011(14) 0.0006(14)
N4 0.0618(14) 0.0779(16) 0.0605(15) -0.0056(14) 0.0087(13) -0.0084(14)
C1 0.080(2) 0.0608(19) 0.0618(19) -0.0081(18) 0.0036(17) 0.0032(14)
C2 0.0775(19) 0.077(2) 0.066(2) 0.0063(19) 0.0018(16) -0.0023(16)
C3 0.084(2) 0.075(2) 0.062(2) 0.004(2) -0.0049(17) 0.0055(17)
C4 0.093(2) 0.069(2) 0.0595(19) -0.004(2) 0.007(2) 0.0025(16)
C5 0.097(3) 0.087(3) 0.073(2) 0.010(2) 0.0141(19) 0.0074(19)
C6 0.085(2) 0.081(2) 0.070(2) 0.006(2) 0.0023(19) 0.0122(18)
C7 0.124(3) 0.129(3) 0.065(2) 0.015(3) -0.010(2) -0.005(2)
C8 0.098(2) 0.073(2) 0.064(2) 0.005(2) -0.0065(18) 0.0066(17)
C9 0.094(2) 0.067(2) 0.059(2) 0.003(2) -0.0048(17) 0.0070(16)
C10 0.120(3) 0.120(3) 0.064(2) 0.050(3) 0.007(2) 0.005(2)
C11 0.121(3) 0.125(3) 0.068(2) 0.057(3) -0.001(2) 0.007(2)
C12 0.085(2) 0.075(2) 0.0562(19) 0.014(2) -0.0066(16) 0.0015(16)
C13 0.132(3) 0.139(4) 0.063(2) 0.068(3) -0.013(2) -0.011(2)
C14 0.143(4) 0.133(3) 0.071(2) 0.068(3) -0.021(2) -0.003(2)
C15 0.078(2) 0.095(2) 0.0678(19) 0.023(2) -0.0062(16) -0.0114(17)
C16 0.0604(18) 0.074(2) 0.0616(18) 0.0075(17) -0.0012(15) -0.0087(15)
C17 0.0595(16) 0.094(2) 0.074(2) -0.0092(17) 0.0001(18) -0.0173(19)
C18 0.088(2) 0.108(3) 0.070(2) -0.008(2) 0.0180(19) -0.002(2)
C19 0.129(4) 0.093(3) 0.067(2) 0.012(3) 0.016(3) -0.0023(19)
C20 0.160(4) 0.125(3) 0.066(2) 0.018(3) 0.005(3) -0.003(2)

loop_
_atom_site_type_symbol
_atom_site_label
_atom_site_fract_x
_atom_site_fract_y
_atom_site_fract_z
_atom_site_U_iso_or_equiv
_atom_site_thermal_displace_type
_atom_site_calc_flag
_atom_site_refinement_flags
_atom_site_occupancy
O O1 0.2051(5) 0.1543(2) 0.27007(10) 0.1086(10) Uani d . 1.000
O O2 0.5181(6) 0.07091(18) 0.22561(9) 0.1006(11) Uani d . 1.000
O O3 0.4365(5) 0.13425(16) 0.73893(8) 0.0846(9) Uani d . 1.000
N N1 0.5539(7) 0.08711(18) 0.46490(11) 0.0776(11) Uani d . 1.000
N N2 0.5549(5) 0.2095(2) 0.85838(11) 0.0836(10) Uani d . 1.000
N N3 0.5512(5) 0.19340(19) 0.91438(11) 0.0805(10) Uani d . 1.000
N N4 0.3268(5) 0.15416(17) 0.92593(10) 0.0667(9) Uani d . 1.000
C C1 0.5363(7) 0.08489(19) 0.40356(13) 0.0675(11) Uani d . 1.000
C C2 0.3460(6) 0.1275(2) 0.36999(13) 0.0735(11) Uani d . 1.000
C C3 0.3620(7) 0.1170(2) 0.31150(14) 0.0737(12) Uani d . 1.000
C C4 0.5479(8) 0.0678(2) 0.28498(14) 0.0738(11) Uani d . 1.000
C C5 0.7368(7) 0.0265(2) 0.31609(15) 0.0857(16) Uani d . 1.000
C C6 0.7253(7) 0.0361(2) 0.37593(14) 0.0787(12) Uani d . 1.000
C C7 0.2850(9) 0.1171(3) 0.21640(16) 0.1060(16) Uani d . 1.000
C C8 0.3987(8) 0.1305(2) 0.49551(14) 0.0783(12) Uani d . 1.000
C C9 0.4109(6) 0.1334(2) 0.55880(13) 0.0733(12) Uani d D 1.000
C C10 0.5886(9) 0.0871(3) 0.59019(15) 0.1013(16) Uani d . 1.000
C C11 0.5948(8) 0.0893(3) 0.64980(16) 0.1047(16) Uani d . 1.000
C C12 0.4170(7) 0.1383(2) 0.67992(13) 0.0721(11) Uani d . 1.000
C C13 0.2412(9) 0.1849(3) 0.65028(15) 0.1113(18) Uani d . 1.000
C C14 0.2367(8) 0.1829(3) 0.59057(15) 0.1157(18) Uani d D 1.000
C C15 0.2705(7) 0.1901(2) 0.77187(13) 0.0803(11) Uani d . 1.000
C C16 0.3326(6) 0.1800(2) 0.83444(13) 0.0653(11) Uani d . 1.000
C C17 0.1889(6) 0.1448(2) 0.87751(14) 0.0758(11) Uani d . 1.000
C C18 0.2532(8) 0.1336(3) 0.98629(13) 0.0887(14) Uani d . 1.000
C C19 0.4671(9) 0.0978(3) 1.02037(16) 0.0963(18) Uani d . 1.000
C C20 0.5422(9) 0.1288(3) 1.06988(17) 0.1170(18) Uani d . 1.000
H H2 0.21630 0.16100 0.38710 0.0880 Uiso c RU 1.000
H H5 0.86600 -0.00630 0.29810 0.1030 Uiso c RU 1.000
H H6 0.85030 0.00850 0.39860 0.0940 Uiso c RU 1.000
H H7A 0.15200 0.07780 0.20190 0.1270 Uiso c RU 1.000
H H7B 0.31190 0.16260 0.18770 0.1270 Uiso c RU 1.000
H H8 0.26940 0.16230 0.47680 0.0940 Uiso c RU 1.000
H H10 0.70940 0.05300 0.57050 0.1220 Uiso c RU 1.000
H H11 0.71980 0.05750 0.66990 0.1260 Uiso c RU 1.000
H H13 0.12130 0.21880 0.67030 0.1330 Uiso c RU 1.000
H H14 0.11300 0.21580 0.57090 0.1390 Uiso c RU 1.000
H H15A 0.09040 0.17480 0.76490 0.0970 Uiso c RU 1.000
H H15B 0.29610 0.25020 0.76010 0.0970 Uiso c RU 1.000
H H17 0.02600 0.11920 0.87400 0.0910 Uiso c RU 1.000
H H18A 0.19090 0.18630 1.00500 0.1060 Uiso c RU 1.000
H H18B 0.11160 0.09190 0.98580 0.1060 Uiso c RU 1.000
H H19 0.55480 0.04970 1.00550 0.1160 Uiso c RU 1.000
H H20A 0.45840 0.17680 1.08590 0.1410 Uiso c RU 1.000
H H20B 0.68020 0.10300 1.08950 0.1410 Uiso c RU 1.000

loop_
_atom_type_symbol
_atom_type_description
_atom_type_scat_dispersion_real
_atom_type_scat_dispersion_imag
_atom_type_scat_source
C C 0.0033 0.0016 ' International Tables Vol C Tables 4.2.6.8 and 6.1.1.4'
H H 0.0000 0.0000 ' International Tables Vol C Tables 4.2.6.8 and 6.1.1.4'
N N 0.0061 0.0033 ' International Tables Vol C Tables 4.2.6.8 and 6.1.1.4'
O O 0.0106 0.0060 ' International Tables Vol C Tables 4.2.6.8 and 6.1.1.4'

loop_
_exptl_crystal_face_index_h
_exptl_crystal_face_index_k
_exptl_crystal_face_index_l
_exptl_crystal_face_perp_dist
0 0 1 0.1180
0 0 -1 0.0720
-1 6 0 0.1620
0 -1 0 0.1570
-5 0 -3 0.3220
3 6 -1 0.2900
0 1 1 0.1450
0 -1 -1 0.1020
-2 -2 3 0.3480
0 -1 4 0.1190
0 1 -5 0.0770
0 5 -3 0.1180
-2 3 -6 0.2400

loop_
_geom_angle_atom_site_label_1
_geom_angle_atom_site_label_2
_geom_angle_atom_site_label_3
_geom_angle
_geom_angle_publ_flag
C3 O1 C7 105.3(3) no
C4 O2 C7 105.2(3) no
C12 O3 C15 117.2(3) no
C1 N1 C8 122.0(3) no
N3 N2 C16 109.0(3) no
N2 N3 N4 107.1(2) no
N3 N4 C17 110.3(2) no
N3 N4 C18 120.6(3) no
C17 N4 C18 128.9(3) no
N1 C1 C2 125.4(3) no
N1 C1 C6 115.2(3) no
C2 C1 C6 119.4(3) no
C1 C2 C3 116.4(3) no
O1 C3 C2 127.0(3) no
O1 C3 C4 109.5(3) no
C2 C3 C4 123.5(3) no
O2 C4 C3 110.3(3) no
O2 C4 C5 128.1(3) no
C3 C4 C5 121.6(3) no
C4 C5 C6 116.2(3) no
C1 C6 C5 123.0(3) no
O1 C7 O2 108.6(3) no
N1 C8 C9 123.2(3) no
C8 C9 C10 122.7(3) no
C8 C9 C14 121.0(3) no
C10 C9 C14 116.2(3) no
C9 C10 C11 122.1(4) no
C10 C11 C12 120.1(4) no
O3 C12 C11 115.3(3) no
O3 C12 C13 125.5(3) no
C11 C12 C13 119.2(3) no
C12 C13 C14 120.5(4) no
C9 C14 C13 121.9(4) no
O3 C15 C16 108.8(3) no
N2 C16 C15 123.0(3) no
N2 C16 C17 107.5(3) no
C15 C16 C17 129.5(3) no
N4 C17 C16 106.1(3) no
N4 C18 C19 113.1(3) no
C18 C19 C20 124.1(4) no
C1 C2 H2 122.00 no
C3 C2 H2 122.00 no
C4 C5 H5 122.00 no
C6 C5 H5 122.00 no
C1 C6 H6 118.00 no
C5 C6 H6 119.00 no
O1 C7 H7A 110.00 no
O1 C7 H7B 110.00 no
O2 C7 H7A 110.00 no
O2 C7 H7B 110.00 no
H7A C7 H7B 108.00 no
N1 C8 H8 118.00 no
C9 C8 H8 118.00 no
C9 C10 H10 119.00 no
C11 C10 H10 119.00 no
C10 C11 H11 120.00 no
C12 C11 H11 120.00 no
C12 C13 H13 120.00 no
C14 C13 H13 120.00 no
C9 C14 H14 119.00 no
C13 C14 H14 119.00 no
O3 C15 H15A 110.00 no
O3 C15 H15B 110.00 no
C16 C15 H15A 110.00 no
C16 C15 H15B 110.00 no
H15A C15 H15B 108.00 no
N4 C17 H17 127.00 no
C16 C17 H17 127.00 no
N4 C18 H18A 109.00 no
N4 C18 H18B 109.00 no
C19 C18 H18A 109.00 no
C19 C18 H18B 109.00 no
H18A C18 H18B 108.00 no
C18 C19 H19 118.00 no
C20 C19 H19 118.00 no
C19 C20 H20A 120.00 no
C19 C20 H20B 120.00 no
H20A C20 H20B 120.00 no

loop_
_geom_bond_atom_site_label_1
_geom_bond_atom_site_label_2
_geom_bond_distance
_geom_bond_publ_flag
O1 C3 1.373(4) no
O1 C7 1.419(5) no
O2 C4 1.373(4) no
O2 C7 1.410(6) no
O3 C12 1.360(4) no
O3 C15 1.427(4) no
N1 C1 1.412(4) no
N1 C8 1.255(5) no
N2 N3 1.310(4) no
N2 C16 1.348(4) no
N3 N4 1.330(4) no
N4 C17 1.327(4) no
N4 C18 1.471(4) no
C1 C2 1.408(4) no
C1 C6 1.382(5) no
C2 C3 1.355(4) no
C3 C4 1.363(5) no
C4 C5 1.363(5) no
C5 C6 1.383(5) no
C8 C9 1.456(4) no
C9 C10 1.364(5) no
C9 C14 1.383(5) no
C10 C11 1.370(5) no
C11 C12 1.372(5) no
C12 C13 1.339(5) no
C13 C14 1.372(5) no
C15 C16 1.480(4) no
C16 C17 1.348(4) no
C18 C19 1.459(6) no
C19 C20 1.292(6) no
C2 H2 0.9300 no
C5 H5 0.9300 no
C6 H6 0.9300 no
C7 H7A 0.9700 no
C7 H7B 0.9700 no
C8 H8 0.9300 no
C10 H10 0.9300 no
C11 H11 0.9300 no
C13 H13 0.9300 no
C14 H14 0.9300 no
C15 H15A 0.9700 no
C15 H15B 0.9700 no
C17 H17 0.9300 no
C18 H18A 0.9700 no
C18 H18B 0.9700 no
C19 H19 0.9300 no
C20 H20A 0.9300 no
C20 H20B 0.9300 no

loop_
_geom_hbond_atom_site_label_D
_geom_hbond_atom_site_label_H
_geom_hbond_atom_site_label_A
_geom_hbond_site_symmetry_A
_geom_hbond_distance_DH
_geom_hbond_distance_HA
_geom_hbond_distance_DA
_geom_hbond_angle_DHA
_geom_hbond_publ_flag
C5 H5 O3 2_654 0.93 2.59 3.471(4) 157 yes
C7 H7B N2 3_456 0.97 2.59 3.380(5) 138 yes

loop_
_geom_torsion_atom_site_label_1
_geom_torsion_atom_site_label_2
_geom_torsion_atom_site_label_3
_geom_torsion_atom_site_label_4
_geom_torsion
_geom_torsion_publ_flag
C3 O1 C7 O2 -10.7(4) no
C7 O1 C3 C2 -174.9(4) no
C7 O1 C3 C4 6.8(4) no
C7 O2 C4 C5 176.5(4) no
C4 O2 C7 O1 10.5(4) no
C7 O2 C4 C3 -6.4(4) no
C12 O3 C15 C16 -176.5(3) no
C15 O3 C12 C13 -5.8(5) no
C15 O3 C12 C11 174.6(3) no
C1 N1 C8 C9 179.5(3) no
C8 N1 C1 C2 -1.7(5) no
C8 N1 C1 C6 178.3(3) no
C16 N2 N3 N4 -0.3(4) no
N3 N2 C16 C17 0.1(4) no
N3 N2 C16 C15 178.2(3) no
N2 N3 N4 C17 0.4(3) no
N2 N3 N4 C18 -175.1(3) no
C17 N4 C18 C19 142.4(4) no
C18 N4 C17 C16 174.6(3) no
N3 N4 C17 C16 -0.4(4) no
N3 N4 C18 C19 -43.1(5) no
C6 C1 C2 C3 0.2(5) no
N1 C1 C6 C5 179.7(3) no
C2 C1 C6 C5 -0.3(5) no
N1 C1 C2 C3 -179.8(3) no
C1 C2 C3 C4 0.6(5) no
C1 C2 C3 O1 -177.6(3) no
O1 C3 C4 C5 177.1(3) no
O1 C3 C4 O2 -0.3(4) no
C2 C3 C4 C5 -1.4(5) no
C2 C3 C4 O2 -178.7(3) no
O2 C4 C5 C6 178.1(3) no
C3 C4 C5 C6 1.2(5) no
C4 C5 C6 C1 -0.5(5) no
N1 C8 C9 C14 179.4(4) no
N1 C8 C9 C10 -1.8(6) no
C8 C9 C14 C13 178.5(4) no
C8 C9 C10 C11 -178.8(4) no
C10 C9 C14 C13 -0.4(6) no
C14 C9 C10 C11 0.0(6) no
C9 C10 C11 C12 0.8(7) no
C10 C11 C12 C13 -1.2(6) no
C10 C11 C12 O3 178.5(4) no
C11 C12 C13 C14 0.8(6) no
O3 C12 C13 C14 -178.8(4) no
C12 C13 C14 C9 0.0(7) no
O3 C15 C16 N2 70.4(4) no
O3 C15 C16 C17 -111.9(4) no
N2 C16 C17 N4 0.2(4) no
C15 C16 C17 N4 -177.8(3) no
N4 C18 C19 C20 126.6(5) no
